data_4303579
loop_
_publ_author_name
'Kuppuswamy Arumugam'
'Mohamed C. Shaw'
'P. Chandrasekaran'
'Dino Villagr\'an'
'Thomas G. Gray'
'Joel T. Mague'
'James P. Donahue'

_publ_contact_author 'James P. Donahue'
_publ_contact_author_address
;
   James P. Donahue
   Department of Chemistry
   Tulane University
   Percival Stern Hall, Room 2015
   6400 Freret Street
   New Orleans, Louisiana 70118-5698
;
_publ_contact_author_email donahue@tulane.edu
_publ_section_title
;
Synthesis, Structures, and Properties of 1,2,4,5-Benzenetetrathiolate
Linked Group 10 Metal Complexes
;
_journal_name_full 'Inorganic Chemistry'
_journal_page_first 10591
_journal_page_last 10607
_journal_paper_doi 10.1021/ic901257s
_journal_volume 48
_journal_year 2009
_chemical_formula_moiety 'C58 H98 Ni2 P4 S4, C32 H12 B F24, C6 H5 Cl'
_chemical_formula_sum 'C96 H115 B Cl F24 Ni2 P4 S4'
_chemical_formula_weight 2140.68
_chemical_name_systematic
; 
 ? 
;
_space_group_IT_number 15
_symmetry_cell_setting monoclinic
_symmetry_space_group_name_Hall '-C 2yc'
_symmetry_space_group_name_H-M 'C 1 2/c 1'
_atom_sites_solution_hydrogens geom
_atom_sites_solution_primary direct
_atom_sites_solution_secondary difmap
_audit_creation_method SHELXL-97
_cell_angle_alpha 90.00
_cell_angle_beta 105.047(4)
_cell_angle_gamma 90.00
_cell_formula_units_Z 8
_cell_length_a 32.915(9)
_cell_length_b 14.480(4)
_cell_length_c 51.176(14)
_cell_measurement_reflns_used 9882
_cell_measurement_temperature 100(2)
_cell_measurement_theta_max 27.07
_cell_measurement_theta_min 2.33
_cell_volume 23555(11)
_computing_cell_refinement 'Bruker SAINT (Bruker-AXS 2008a)'
_computing_data_collection 'Bruker APEX2 (Bruker-AXS, 2008)'
_computing_data_reduction 'Bruker SAINT (Bruker-AXS 2008a)'
_computing_molecular_graphics 'Bruker SHELXTL(Bruker-AXS 2008b)'
_computing_publication_material 'Bruker SHELXTL(Bruker-AXS 2008b)'
_computing_structure_refinement 'SHELXL-97 (Sheldrick, 2008)'
_computing_structure_solution 'SHELXS-97 (Sheldrick, 2008)'
_diffrn_ambient_temperature 100(2)
_diffrn_measured_fraction_theta_full 0.998
_diffrn_measured_fraction_theta_max 0.998
_diffrn_measurement_device_type 'Bruker APEX-I CCD'
_diffrn_measurement_method '\f and \w scans'
_diffrn_radiation_monochromator graphite
_diffrn_radiation_source 'fine-focus sealed tube'
_diffrn_radiation_type MoK\a
_diffrn_radiation_wavelength 0.71073
_diffrn_reflns_av_R_equivalents 0.0777
_diffrn_reflns_av_sigmaI/netI 0.0818
_diffrn_reflns_limit_h_max 42
_diffrn_reflns_limit_h_min -42
_diffrn_reflns_limit_k_max 18
_diffrn_reflns_limit_k_min -18
_diffrn_reflns_limit_l_max 65
_diffrn_reflns_limit_l_min -63
_diffrn_reflns_number 100748
_diffrn_reflns_theta_full 27.26
_diffrn_reflns_theta_max 27.26
_diffrn_reflns_theta_min 1.28
_exptl_absorpt_coefficient_mu 0.544
_exptl_absorpt_correction_T_max 0.9733
_exptl_absorpt_correction_T_min 0.8637
_exptl_absorpt_correction_type multi-scan
_exptl_absorpt_process_details 'SADABS (Sheldrick, 2008a)'
_exptl_crystal_colour orange
_exptl_crystal_density_diffrn 1.207
_exptl_crystal_density_method 'not measured'
_exptl_crystal_description plate
_exptl_crystal_F_000 8872
_exptl_crystal_size_max 0.22
_exptl_crystal_size_mid 0.16
_exptl_crystal_size_min 0.05
_platon_squeeze_details
;
;
_refine_diff_density_max 2.165
_refine_diff_density_min -0.571
_refine_diff_density_rms 0.105
_refine_ls_extinction_method none
_refine_ls_goodness_of_fit_ref 0.971
_refine_ls_hydrogen_treatment constr
_refine_ls_matrix_type full
_refine_ls_number_parameters 1234
_refine_ls_number_reflns 26373
_refine_ls_number_restraints 102
_refine_ls_restrained_S_all 0.982
_refine_ls_R_factor_all 0.0989
_refine_ls_R_factor_gt 0.0626
_refine_ls_shift/su_max 0.004
_refine_ls_shift/su_mean 0.000
_refine_ls_structure_factor_coef Fsqd
_refine_ls_weighting_details 'calc w=1/[\s^2^(Fo^2^)+(0.1118P)^2^+0.0000P] where P=(Fo^2^+2Fc^2^)/3'
_refine_ls_weighting_scheme calc
_refine_ls_wR_factor_gt 0.1746
_refine_ls_wR_factor_ref 0.1935
_reflns_number_gt 16441
_reflns_number_total 26373
_reflns_threshold_expression >2sigma(I)
_cod_data_source_file ic901257s_si_001_14.cif
_cod_data_source_block jpd262_0m
_cod_depositor_comments
;
The following automatic conversions were performed:
'_symmetry_cell_setting' value 'Monoclinic' changed to 'monoclinic'
according to '/home/saulius/struct/CIF-dictionaries/cif_core.dic'
dictionary named 'cif_core.dic' version 2.4.1 from 2010-06-29.

Automatic conversion script
Id: cif_fix_enum 1527 2010-12-29 10:47:43Z saulius 
;
_cod_original_cell_volume 23554(11)
_cod_database_code 4303579

loop_
_symmetry_equiv_pos_as_xyz
'x, y, z'
'-x, y, -z+1/2'
'x+1/2, y+1/2, z'
'-x+1/2, y+1/2, -z+1/2'
'-x, -y, -z'
'x, -y, z-1/2'
'-x+1/2, -y+1/2, -z'
'x+1/2, -y+1/2, z-1/2'

loop_
_atom_site_label
_atom_site_type_symbol
_atom_site_fract_x
_atom_site_fract_y
_atom_site_fract_z
_atom_site_U_iso_or_equiv
_atom_site_adp_type
_atom_site_occupancy
_atom_site_symmetry_multiplicity
_atom_site_calc_flag
_atom_site_refinement_flags
_atom_site_disorder_assembly
_atom_site_disorder_group
Ni1 Ni 0.081687(14) 1.07116(3) 0.128390(9) 0.02069(11) Uani 1 1 d . . .
Ni2 Ni 0.134132(15) 0.82241(3) 0.282068(9) 0.02379(12) Uani 1 1 d . . .
S1 S 0.12358(3) 0.96264(6) 0.148028(18) 0.0248(2) Uani 1 1 d . . .
S2 S 0.06613(3) 1.10777(6) 0.165919(18) 0.0249(2) Uani 1 1 d . . .
S3 S 0.15985(3) 0.80778(7) 0.247398(19) 0.0313(2) Uani 1 1 d . . .
S4 S 0.09525(3) 0.93882(7) 0.263831(19) 0.0296(2) Uani 1 1 d . . .
P1 P 0.08675(3) 1.02049(6) 0.089352(18) 0.0223(2) Uani 1 1 d . . .
P2 P 0.04832(3) 1.19113(6) 0.107826(19) 0.0223(2) Uani 1 1 d . . .
P3 P 0.16449(3) 0.69441(7) 0.298628(19) 0.0239(2) Uani 1 1 d . . .
P4 P 0.11759(3) 0.84502(7) 0.319951(18) 0.0231(2) Uani 1 1 d . . .
C1 C 0.11830(11) 0.9601(2) 0.18044(7) 0.0217(7) Uani 1 1 d . . .
C2 C 0.09144(11) 1.0250(2) 0.18871(7) 0.0220(7) Uani 1 1 d . . .
C3 C 0.13374(11) 0.8890(3) 0.22464(7) 0.0237(8) Uani 1 1 d . . .
C4 C 0.10523(11) 0.9515(3) 0.23250(7) 0.0250(8) Uani 1 1 d . . .
C5 C 0.13968(11) 0.8946(2) 0.19891(7) 0.0238(8) Uani 1 1 d . . .
H5 H 0.1586 0.8532 0.1937 0.029 Uiso 1 1 calc R . .
C6 C 0.08522(11) 1.0199(3) 0.21450(7) 0.0255(8) Uani 1 1 d . . .
H6 H 0.0672 1.0630 0.2199 0.031 Uiso 1 1 calc R . .
C7 C 0.05313(11) 0.9189(3) 0.07651(8) 0.0262(8) Uani 1 1 d . . .
H7 H 0.0570 0.9043 0.0582 0.031 Uiso 1 1 calc R . .
C8 C 0.00647(12) 0.9391(3) 0.07269(8) 0.0308(9) Uani 1 1 d . . .
H8A H -0.0019 0.9923 0.0603 0.037 Uiso 1 1 calc R . .
H8B H 0.0014 0.9557 0.0903 0.037 Uiso 1 1 calc R . .
C9 C -0.02023(13) 0.8551(3) 0.06100(9) 0.0370(10) Uani 1 1 d . . .
H9A H -0.0503 0.8691 0.0592 0.044 Uiso 1 1 calc R . .
H9B H -0.0168 0.8415 0.0427 0.044 Uiso 1 1 calc R . .
C10 C -0.00740(14) 0.7713(3) 0.07905(9) 0.0421(11) Uani 1 1 d . . .
H10A H -0.0125 0.7833 0.0970 0.050 Uiso 1 1 calc R . .
H10B H -0.0246 0.7174 0.0709 0.050 Uiso 1 1 calc R . .
C11 C 0.03865(14) 0.7504(3) 0.08243(11) 0.0505(13) Uani 1 1 d . . .
H11A H 0.0432 0.7333 0.0647 0.061 Uiso 1 1 calc R . .
H11B H 0.0469 0.6971 0.0948 0.061 Uiso 1 1 calc R . .
C12 C 0.06634(14) 0.8337(3) 0.09389(10) 0.0454(12) Uani 1 1 d . . .
H12A H 0.0642 0.8464 0.1125 0.054 Uiso 1 1 calc R . .
H12B H 0.0961 0.8191 0.0948 0.054 Uiso 1 1 calc R . .
C13 C 0.13944(11) 0.9858(3) 0.08753(8) 0.0284(8) Uani 1 1 d . . .
H13 H 0.1468 0.9290 0.0989 0.034 Uiso 1 1 calc R . .
C14 C 0.17256(11) 1.0585(3) 0.09981(8) 0.0310(9) Uani 1 1 d . . .
H14A H 0.1667 1.1159 0.0890 0.037 Uiso 1 1 calc R . .
H14B H 0.1711 1.0729 0.1185 0.037 Uiso 1 1 calc R . .
C15 C 0.21641(12) 1.0238(3) 0.10041(9) 0.0374(10) Uani 1 1 d . . .
H15A H 0.2230 0.9692 0.1124 0.045 Uiso 1 1 calc R . .
H15B H 0.2373 1.0725 0.1079 0.045 Uiso 1 1 calc R . .
C16 C 0.21974(14) 0.9978(4) 0.07214(10) 0.0496(12) Uani 1 1 d . . .
H16A H 0.2481 0.9722 0.0733 0.059 Uiso 1 1 calc R . .
H16B H 0.2161 1.0538 0.0607 0.059 Uiso 1 1 calc R . .
C17 C 0.18620(14) 0.9260(4) 0.05909(10) 0.0495(12) Uani 1 1 d . . .
H17A H 0.1877 0.9139 0.0403 0.059 Uiso 1 1 calc R . .
H17B H 0.1920 0.8673 0.0693 0.059 Uiso 1 1 calc R . .
C18 C 0.14197(13) 0.9597(3) 0.05878(8) 0.0389(10) Uani 1 1 d . . .
H18A H 0.1213 0.9104 0.0515 0.047 Uiso 1 1 calc R . .
H18B H 0.1348 1.0141 0.0468 0.047 Uiso 1 1 calc R . .
C19 C 0.07764(12) 1.3011(3) 0.11468(8) 0.0285(8) Uani 1 1 d . . .
H19 H 0.0582 1.3510 0.1053 0.034 Uiso 1 1 calc R . .
C20 C 0.09083(14) 1.3254(3) 0.14501(9) 0.0381(10) Uani 1 1 d . . .
H20A H 0.0657 1.3253 0.1523 0.046 Uiso 1 1 calc R . .
H20B H 0.1106 1.2781 0.1549 0.046 Uiso 1 1 calc R . .
C21 C 0.11178(16) 1.4202(3) 0.14949(11) 0.0522(13) Uani 1 1 d . . .
H21A H 0.0913 1.4682 0.1408 0.063 Uiso 1 1 calc R . .
H21B H 0.1210 1.4335 0.1691 0.063 Uiso 1 1 calc R . .
C22 C 0.14964(15) 1.4231(3) 0.13753(11) 0.0515(13) Uani 1 1 d . . .
H22A H 0.1620 1.4859 0.1398 0.062 Uiso 1 1 calc R . .
H22B H 0.1713 1.3793 0.1474 0.062 Uiso 1 1 calc R . .
C23 C 0.13708(14) 1.3980(3) 0.10778(11) 0.0477(12) Uani 1 1 d . . .
H23A H 0.1624 1.3979 0.1007 0.057 Uiso 1 1 calc R . .
H23B H 0.1173 1.4450 0.0976 0.057 Uiso 1 1 calc R . .
C24 C 0.11640(14) 1.3037(3) 0.10346(10) 0.0410(11) Uani 1 1 d . . .
H24A H 0.1368 1.2561 0.1126 0.049 Uiso 1 1 calc R . .
H24B H 0.1080 1.2893 0.0839 0.049 Uiso 1 1 calc R . .
C25 C -0.00244(11) 1.2177(2) 0.11480(7) 0.0240(8) Uani 1 1 d . . .
H25 H 0.0039 1.2415 0.1338 0.029 Uiso 1 1 calc R . .
C26 C -0.02939(11) 1.1302(2) 0.11371(8) 0.0257(8) Uani 1 1 d . . .
H26A H -0.0371 1.1054 0.0950 0.031 Uiso 1 1 calc R . .
H26B H -0.0130 1.0825 0.1258 0.031 Uiso 1 1 calc R . .
C27 C -0.06903(12) 1.1526(3) 0.12245(8) 0.0316(9) Uani 1 1 d . . .
H27A H -0.0613 1.1752 0.1413 0.038 Uiso 1 1 calc R . .
H27B H -0.0861 1.0959 0.1217 0.038 Uiso 1 1 calc R . .
C28 C -0.09497(12) 1.2262(3) 0.10396(9) 0.0350(10) Uani 1 1 d . . .
H28A H -0.1045 1.2019 0.0853 0.042 Uiso 1 1 calc R . .
H28B H -0.1201 1.2417 0.1103 0.042 Uiso 1 1 calc R . .
C29 C -0.06871(13) 1.3120(3) 0.10415(11) 0.0438(11) Uani 1 1 d . . .
H29A H -0.0621 1.3398 0.1224 0.053 Uiso 1 1 calc R . .
H29B H -0.0853 1.3575 0.0913 0.053 Uiso 1 1 calc R . .
C30 C -0.02794(12) 1.2925(3) 0.09656(9) 0.0314(9) Uani 1 1 d . . .
H30A H -0.0111 1.3499 0.0983 0.038 Uiso 1 1 calc R . .
H30B H -0.0343 1.2721 0.0775 0.038 Uiso 1 1 calc R . .
C31 C 0.06974(12) 1.1114(3) 0.06384(7) 0.0281(8) Uani 1 1 d . . .
H31A H 0.0943 1.1489 0.0626 0.034 Uiso 1 1 calc R . .
H31B H 0.0576 1.0829 0.0459 0.034 Uiso 1 1 calc R . .
C32 C 0.03687(12) 1.1739(3) 0.07117(7) 0.0277(8) Uani 1 1 d . . .
H32A H 0.0087 1.1457 0.0645 0.033 Uiso 1 1 calc R . .
H32B H 0.0365 1.2344 0.0621 0.033 Uiso 1 1 calc R . .
C33 C 0.21866(11) 0.6768(3) 0.29616(8) 0.0288(8) Uani 1 1 d . . .
H33 H 0.2171 0.6700 0.2765 0.035 Uiso 1 1 calc R . .
C34 C 0.23827(12) 0.5875(3) 0.30997(9) 0.0348(9) Uani 1 1 d . . .
H34A H 0.2404 0.5908 0.3296 0.042 Uiso 1 1 calc R . .
H34B H 0.2202 0.5342 0.3024 0.042 Uiso 1 1 calc R . .
C35 C 0.28199(14) 0.5742(3) 0.30545(10) 0.0451(11) Uani 1 1 d . . .
H35A H 0.2952 0.5189 0.3155 0.054 Uiso 1 1 calc R . .
H35B H 0.2792 0.5631 0.2860 0.054 Uiso 1 1 calc R . .
C36 C 0.31040(13) 0.6571(3) 0.31456(10) 0.0466(12) Uani 1 1 d . . .
H36A H 0.3162 0.6637 0.3344 0.056 Uiso 1 1 calc R . .
H36B H 0.3375 0.6470 0.3100 0.056 Uiso 1 1 calc R . .
C37 C 0.29039(13) 0.7448(3) 0.30115(9) 0.0416(11) Uani 1 1 d . . .
H37A H 0.2873 0.7410 0.2814 0.050 Uiso 1 1 calc R . .
H37B H 0.3088 0.7980 0.3083 0.050 Uiso 1 1 calc R . .
C38 C 0.24709(12) 0.7600(3) 0.30637(8) 0.0319(9) Uani 1 1 d . . .
H38A H 0.2341 0.8166 0.2969 0.038 Uiso 1 1 calc R . .
H38B H 0.2503 0.7685 0.3260 0.038 Uiso 1 1 calc R . .
C39 C 0.13534(11) 0.5905(3) 0.28310(7) 0.0272(8) Uani 1 1 d . . .
H39 H 0.1470 0.5371 0.2951 0.033 Uiso 1 1 calc R . .
C40 C 0.08857(11) 0.5973(3) 0.28212(8) 0.0315(9) Uani 1 1 d . . .
H40A H 0.0855 0.6051 0.3007 0.038 Uiso 1 1 calc R . .
H40B H 0.0765 0.6527 0.2716 0.038 Uiso 1 1 calc R . .
C41 C 0.06392(15) 0.5122(3) 0.26937(9) 0.0446(11) Uani 1 1 d . . .
H41A H 0.0337 0.5214 0.2681 0.054 Uiso 1 1 calc R . .
H41B H 0.0737 0.4577 0.2810 0.054 Uiso 1 1 calc R . .
C42 C 0.06970(15) 0.4940(4) 0.24094(9) 0.0496(12) Uani 1 1 d . . .
H42A H 0.0543 0.4373 0.2333 0.060 Uiso 1 1 calc R . .
H42B H 0.0581 0.5463 0.2288 0.060 Uiso 1 1 calc R . .
C43 C 0.11633(16) 0.4828(3) 0.24263(10) 0.0526(13) Uani 1 1 d . . .
H43A H 0.1200 0.4725 0.2243 0.063 Uiso 1 1 calc R . .
H43B H 0.1273 0.4279 0.2538 0.063 Uiso 1 1 calc R . .
C44 C 0.14137(15) 0.5682(3) 0.25512(9) 0.0454(11) Uani 1 1 d . . .
H44A H 0.1716 0.5576 0.2567 0.054 Uiso 1 1 calc R . .
H44B H 0.1323 0.6218 0.2430 0.054 Uiso 1 1 calc R . .
C45 C 0.16727(12) 0.6882(3) 0.33502(7) 0.0266(8) Uani 1 1 d . . .
H45A H 0.1657 0.6228 0.3403 0.032 Uiso 1 1 calc R . .
H45B H 0.1946 0.7133 0.3455 0.032 Uiso 1 1 calc R . .
C46 C 0.13156(11) 0.7424(2) 0.34184(7) 0.0257(8) Uani 1 1 d . . .
H46A H 0.1403 0.7621 0.3610 0.031 Uiso 1 1 calc R . .
H46B H 0.1066 0.7021 0.3395 0.031 Uiso 1 1 calc R . .
C47 C 0.14710(12) 0.9414(3) 0.33986(8) 0.0286(8) Uani 1 1 d . . .
H47 H 0.1449 0.9350 0.3589 0.034 Uiso 1 1 calc R . .
C48 C 0.12976(13) 1.0364(3) 0.32951(8) 0.0340(9) Uani 1 1 d . . .
H48A H 0.1003 1.0417 0.3307 0.041 Uiso 1 1 calc R . .
H48B H 0.1299 1.0429 0.3103 0.041 Uiso 1 1 calc R . .
C49 C 0.15614(14) 1.1141(3) 0.34611(9) 0.0427(11) Uani 1 1 d . . .
H49A H 0.1447 1.1746 0.3387 0.051 Uiso 1 1 calc R . .
H49B H 0.1542 1.1105 0.3651 0.051 Uiso 1 1 calc R . .
C50 C 0.20150(14) 1.1073(3) 0.34558(10) 0.0426(11) Uani 1 1 d . . .
H50A H 0.2179 1.1569 0.3569 0.051 Uiso 1 1 calc R . .
H50B H 0.2038 1.1157 0.3268 0.051 Uiso 1 1 calc R . .
C51 C 0.21963(14) 1.0134(3) 0.35623(10) 0.0433(11) Uani 1 1 d . . .
H51A H 0.2198 1.0077 0.3755 0.052 Uiso 1 1 calc R . .
H51B H 0.2491 1.0091 0.3549 0.052 Uiso 1 1 calc R . .
C52 C 0.19398(13) 0.9342(3) 0.34023(9) 0.0363(10) Uani 1 1 d . . .
H52A H 0.2053 0.8746 0.3485 0.044 Uiso 1 1 calc R . .
H52B H 0.1967 0.9353 0.3214 0.044 Uiso 1 1 calc R . .
C53 C 0.06185(12) 0.8676(3) 0.31768(7) 0.0272(8) Uani 1 1 d . . .
H53 H 0.0547 0.9281 0.3082 0.033 Uiso 1 1 calc R . .
C54 C 0.05242(13) 0.8772(3) 0.34541(8) 0.0347(9) Uani 1 1 d . . .
H54A H 0.0600 0.8192 0.3557 0.042 Uiso 1 1 calc R . .
H54B H 0.0698 0.9276 0.3557 0.042 Uiso 1 1 calc R . .
C55 C 0.00606(13) 0.8983(3) 0.34221(9) 0.0404(10) Uani 1 1 d . . .
H55A H 0.0005 0.9009 0.3603 0.048 Uiso 1 1 calc R . .
H55B H -0.0008 0.9594 0.3335 0.048 Uiso 1 1 calc R . .
C56 C -0.02194(14) 0.8252(3) 0.32513(11) 0.0490(12) Uani 1 1 d . . .
H56A H -0.0518 0.8423 0.3227 0.059 Uiso 1 1 calc R . .
H56B H -0.0171 0.7651 0.3346 0.059 Uiso 1 1 calc R . .
C57 C -0.01288(13) 0.8161(3) 0.29755(10) 0.0476(12) Uani 1 1 d . . .
H57A H -0.0202 0.8746 0.2874 0.057 Uiso 1 1 calc R . .
H57B H -0.0307 0.7665 0.2871 0.057 Uiso 1 1 calc R . .
C58 C 0.03329(12) 0.7937(3) 0.30022(9) 0.0355(10) Uani 1 1 d . . .
H58A H 0.0385 0.7917 0.2820 0.043 Uiso 1 1 calc R . .
H58B H 0.0400 0.7323 0.3087 0.043 Uiso 1 1 calc R . .
B1 B 0.13804(13) 0.5925(3) 0.42948(8) 0.0241(9) Uani 1 1 d . . .
F1 F 0.08756(7) 0.94504(15) 0.40699(5) 0.0354(5) Uani 1 1 d . . .
F2 F 0.12220(7) 0.95861(16) 0.44851(5) 0.0380(6) Uani 1 1 d . . .
F3 F 0.14492(7) 1.02481(15) 0.41759(5) 0.0432(6) Uani 1 1 d . . .
F4 F 0.25796(8) 0.7608(2) 0.38747(5) 0.0532(7) Uani 1 1 d . . .
F5 F 0.28452(7) 0.74528(19) 0.42974(5) 0.0477(6) Uani 1 1 d . . .
F6 F 0.27112(8) 0.87974(18) 0.41288(7) 0.0681(9) Uani 1 1 d . . .
F7 F 0.28598(11) 0.5067(2) 0.52907(6) 0.0784(10) Uani 1 1 d . . .
F8 F 0.30437(14) 0.5824(4) 0.49965(8) 0.141(2) Uani 1 1 d . . .
F9 F 0.25855(14) 0.6354(3) 0.51711(8) 0.1249(19) Uani 1 1 d . . .
F10 F 0.18402(11) 0.2308(2) 0.46781(10) 0.1011(14) Uani 1 1 d . . .
F11 F 0.24795(9) 0.24071(19) 0.46763(6) 0.0611(8) Uani 1 1 d . . .
F12 F 0.20060(12) 0.2570(2) 0.43090(6) 0.0851(12) Uani 1 1 d . . .
F13 F 0.17480(8) 0.33467(16) 0.36533(5) 0.0444(6) Uani 1 1 d . . .
F14 F 0.19027(9) 0.45299(16) 0.34510(6) 0.0495(7) Uani 1 1 d . . .
F15 F 0.13892(9) 0.3661(2) 0.32514(5) 0.0571(8) Uani 1 1 d . . .
F16 F -0.00403(9) 0.4579(2) 0.34283(8) 0.0828(12) Uani 1 1 d . . .
F17 F 0.00969(9) 0.5674(2) 0.31920(6) 0.0670(9) Uani 1 1 d . . .
F18 F -0.00450(9) 0.5956(3) 0.35628(6) 0.0760(10) Uani 1 1 d . . .
F19 F 0.00816(9) 0.40346(17) 0.45869(6) 0.0590(8) Uani 1 1 d . . .
F20 F -0.02008(8) 0.49574(18) 0.42645(6) 0.0492(7) Uani 1 1 d . . .
F21 F -0.02767(9) 0.5186(2) 0.46653(7) 0.0651(9) Uani 1 1 d . . .
F22 F 0.0813(3) 0.8150(5) 0.50362(17) 0.073(2) Uani 0.50 1 d PD A 1
F23 F 0.13462(18) 0.7390(5) 0.52108(14) 0.0777(16) Uani 0.50 1 d PD A 1
F24 F 0.0776(3) 0.7014(7) 0.52968(16) 0.095(3) Uani 0.50 1 d PD A 1
F22A F 0.1074(3) 0.8100(5) 0.50388(18) 0.073(2) Uani 0.50 1 d PD A 2
F23A F 0.05278(18) 0.7674(5) 0.51219(14) 0.0777(16) Uani 0.50 1 d PD A 2
F24A F 0.1076(3) 0.6985(7) 0.53198(15) 0.095(3) Uani 0.50 1 d PD A 2
C59 C 0.17545(11) 0.5281(3) 0.44838(7) 0.0252(8) Uani 1 1 d . . .
C60 C 0.20668(12) 0.5673(3) 0.46935(7) 0.0302(9) Uani 1 1 d . . .
H60 H 0.2067 0.6322 0.4721 0.036 Uiso 1 1 calc R . .
C61 C 0.23760(13) 0.5139(3) 0.48630(8) 0.0378(10) Uani 1 1 d . . .
C62 C 0.27112(18) 0.5597(4) 0.50823(10) 0.0588(15) Uani 1 1 d . . .
C63 C 0.23934(13) 0.4200(3) 0.48297(8) 0.0371(10) Uani 1 1 d . . .
H63 H 0.2608 0.3841 0.4946 0.044 Uiso 1 1 calc R . .
C64 C 0.20904(12) 0.3790(3) 0.46225(8) 0.0318(9) Uani 1 1 d . . .
C65 C 0.21045(15) 0.2779(3) 0.45728(10) 0.0461(11) Uani 1 1 d . . .
C66 C 0.17721(12) 0.4316(3) 0.44566(7) 0.0269(8) Uani 1 1 d . . .
H66 H 0.1561 0.4016 0.4321 0.032 Uiso 1 1 calc R . .
C67 C 0.11922(11) 0.5497(2) 0.39927(7) 0.0226(7) Uani 1 1 d . . .
C68 C 0.14408(11) 0.4989(2) 0.38621(7) 0.0233(8) Uani 1 1 d . . .
H68 H 0.1728 0.4892 0.3953 0.028 Uiso 1 1 calc R . .
C69 C 0.12878(12) 0.4618(2) 0.36059(7) 0.0252(8) Uani 1 1 d . . .
C70 C 0.15785(13) 0.4041(3) 0.34905(8) 0.0331(9) Uani 1 1 d . . .
C71 C 0.08710(13) 0.4744(3) 0.34646(7) 0.0315(9) Uani 1 1 d . . .
H71 H 0.0762 0.4477 0.3291 0.038 Uiso 1 1 calc R . .
C72 C 0.06174(12) 0.5273(3) 0.35848(7) 0.0282(8) Uani 1 1 d . . .
C73 C 0.01607(13) 0.5372(3) 0.34420(8) 0.0372(10) Uani 1 1 d . . .
C74 C 0.07753(11) 0.5647(2) 0.38412(7) 0.0252(8) Uani 1 1 d . . .
H74 H 0.0596 0.6016 0.3917 0.030 Uiso 1 1 calc R . .
C75 C 0.10272(11) 0.5999(2) 0.44745(7) 0.0236(8) Uani 1 1 d . A .
C76 C 0.06729(11) 0.5447(2) 0.44329(7) 0.0242(8) Uani 1 1 d . . .
H76 H 0.0620 0.5008 0.4290 0.029 Uiso 1 1 calc R . .
C77 C 0.03914(12) 0.5513(3) 0.45940(8) 0.0284(8) Uani 1 1 d . . .
C78 C 0.00013(14) 0.4928(3) 0.45295(10) 0.0397(10) Uani 1 1 d . . .
C79 C 0.04634(13) 0.6129(3) 0.48115(8) 0.0332(9) Uani 1 1 d . . .
H79 H 0.0271 0.6183 0.4921 0.040 Uiso 1 1 calc R . .
C80 C 0.08277(13) 0.6660(3) 0.48615(8) 0.0327(9) Uani 1 1 d . A .
C81 C 0.09155(17) 0.7305(3) 0.50899(9) 0.0536(14) Uani 1 1 d D . .
C82 C 0.10992(12) 0.6600(3) 0.46975(8) 0.0299(9) Uani 1 1 d . . .
H82 H 0.1344 0.6977 0.4737 0.036 Uiso 1 1 calc R A .
C83 C 0.15679(10) 0.6943(2) 0.42468(7) 0.0212(7) Uani 1 1 d . . .
C84 C 0.13436(11) 0.7769(2) 0.42459(7) 0.0230(7) Uani 1 1 d . . .
H84 H 0.1068 0.7742 0.4272 0.028 Uiso 1 1 calc R . .
C85 C 0.15122(11) 0.8627(2) 0.42082(7) 0.0236(8) Uani 1 1 d . . .
C86 C 0.12710(12) 0.9474(3) 0.42335(8) 0.0290(8) Uani 1 1 d . . .
C87 C 0.19094(11) 0.8703(3) 0.41671(7) 0.0275(8) Uani 1 1 d . . .
H87 H 0.2026 0.9289 0.4145 0.033 Uiso 1 1 calc R . .
C88 C 0.21338(11) 0.7890(3) 0.41597(7) 0.0265(8) Uani 1 1 d . . .
C89 C 0.25629(13) 0.7944(3) 0.41160(9) 0.0357(10) Uani 1 1 d . . .
C90 C 0.19640(11) 0.7041(2) 0.41994(7) 0.0251(8) Uani 1 1 d . . .
H90 H 0.2125 0.6501 0.4194 0.030 Uiso 1 1 calc R . .
Cl1 Cl 0.22499(8) 0.48941(16) 0.22024(6) 0.0552(7) Uani 0.50 1 d P . .
C91 C 0.25561(13) 0.5830(3) 0.22294(10) 0.0264(16) Uani 0.50 1 d PGU . .
C92 C 0.29892(14) 0.5702(3) 0.23102(9) 0.0225(15) Uani 0.50 1 d PGU . .
H92 H 0.3102 0.5098 0.2347 0.027 Uiso 0.50 1 calc PR . .
C93 C 0.32574(11) 0.6458(4) 0.23369(10) 0.0331(18) Uani 0.50 1 d PGU . .
H93 H 0.3553 0.6370 0.2392 0.040 Uiso 0.50 1 calc PR . .
C94 C 0.30923(15) 0.7342(3) 0.22828(11) 0.043(2) Uani 0.50 1 d PGU . .
H94 H 0.3276 0.7858 0.2301 0.051 Uiso 0.50 1 calc PR . .
C95 C 0.26592(16) 0.7470(2) 0.22019(11) 0.040(2) Uani 0.50 1 d PGU . .
H95 H 0.2546 0.8074 0.2165 0.048 Uiso 0.50 1 calc PR . .
C96 C 0.23911(11) 0.6714(3) 0.21752(10) 0.0315(18) Uani 0.50 1 d PGU . .
H96 H 0.2095 0.6802 0.2120 0.038 Uiso 0.50 1 calc PR . .
Cl2 Cl 1.0000 0.0000 0.0000 0.0743(6) Uani 1 2 d S . .
C97 C 0.96039(19) 0.0892(4) 0.00535(14) 0.051(2) Uani 0.50 1 d PGU . .
C98 C 0.9247(2) 0.0619(4) 0.01302(13) 0.057(3) Uani 0.50 1 d PGU . .
H98 H 0.9207 -0.0013 0.0166 0.069 Uiso 0.50 1 calc PR . .
C99 C 0.89485(18) 0.1271(5) 0.01540(14) 0.059(3) Uani 0.50 1 d PGU . .
H99 H 0.8704 0.1085 0.0206 0.071 Uiso 0.50 1 calc PR . .
C100 C 0.9007(2) 0.2196(4) 0.01010(15) 0.074(3) Uani 0.50 1 d PGU . .
H100 H 0.8804 0.2642 0.0117 0.089 Uiso 0.50 1 calc PR . .
C101 C 0.9365(2) 0.2469(4) 0.00242(15) 0.071(3) Uani 0.50 1 d PGU . .
H101 H 0.9405 0.3101 -0.0012 0.086 Uiso 0.50 1 calc PR . .
C102 C 0.96628(19) 0.1817(5) 0.00005(14) 0.065(3) Uani 0.50 1 d PGU . .
H102 H 0.9907 0.2003 -0.0052 0.079 Uiso 0.50 1 calc PR . .

loop_
_atom_site_aniso_label
_atom_site_aniso_U_11
_atom_site_aniso_U_22
_atom_site_aniso_U_33
_atom_site_aniso_U_23
_atom_site_aniso_U_13
_atom_site_aniso_U_12
Ni1 0.0211(2) 0.0230(2) 0.0175(2) 0.00253(18) 0.00418(18) -0.00019(18)
Ni2 0.0245(2) 0.0284(3) 0.0181(2) 0.00435(19) 0.00483(19) 0.0062(2)
S1 0.0266(5) 0.0289(5) 0.0190(4) 0.0033(4) 0.0063(4) 0.0046(4)
S2 0.0277(5) 0.0267(5) 0.0204(4) 0.0037(4) 0.0063(4) 0.0047(4)
S3 0.0336(5) 0.0385(6) 0.0234(5) 0.0097(4) 0.0104(4) 0.0158(4)
S4 0.0358(5) 0.0339(5) 0.0204(5) 0.0071(4) 0.0097(4) 0.0135(4)
P1 0.0209(5) 0.0259(5) 0.0196(5) 0.0018(4) 0.0046(4) -0.0010(4)
P2 0.0222(5) 0.0234(5) 0.0214(5) 0.0039(4) 0.0055(4) -0.0007(4)
P3 0.0227(5) 0.0278(5) 0.0200(5) 0.0032(4) 0.0034(4) 0.0054(4)
P4 0.0249(5) 0.0256(5) 0.0184(5) 0.0022(4) 0.0047(4) 0.0026(4)
C1 0.0197(17) 0.0233(18) 0.0197(18) 0.0023(14) 0.0009(14) -0.0027(14)
C2 0.0210(18) 0.0224(18) 0.0210(18) 0.0053(14) 0.0023(14) -0.0006(14)
C3 0.0223(18) 0.0299(19) 0.0179(17) 0.0027(15) 0.0033(14) 0.0013(15)
C4 0.0260(19) 0.0277(19) 0.0191(18) 0.0052(15) 0.0017(15) 0.0012(15)
C5 0.0206(18) 0.0279(19) 0.0237(19) 0.0011(15) 0.0076(15) 0.0033(15)
C6 0.0253(19) 0.0278(19) 0.0216(19) 0.0006(15) 0.0030(15) 0.0050(16)
C7 0.0223(19) 0.030(2) 0.027(2) -0.0030(16) 0.0065(15) -0.0018(16)
C8 0.030(2) 0.030(2) 0.035(2) -0.0027(17) 0.0112(17) -0.0052(17)
C9 0.025(2) 0.039(2) 0.047(3) -0.006(2) 0.0086(19) -0.0061(18)
C10 0.048(3) 0.035(2) 0.045(3) -0.010(2) 0.014(2) -0.020(2)
C11 0.043(3) 0.025(2) 0.071(3) -0.002(2) -0.007(2) -0.004(2)
C12 0.036(2) 0.026(2) 0.061(3) -0.002(2) -0.011(2) -0.0053(19)
C13 0.0240(19) 0.036(2) 0.026(2) 0.0017(17) 0.0078(16) -0.0011(16)
C14 0.024(2) 0.040(2) 0.030(2) -0.0014(17) 0.0099(16) -0.0059(17)
C15 0.023(2) 0.048(3) 0.041(2) -0.008(2) 0.0066(18) -0.0044(18)
C16 0.027(2) 0.068(3) 0.059(3) -0.014(3) 0.020(2) -0.007(2)
C17 0.033(2) 0.061(3) 0.060(3) -0.024(3) 0.023(2) -0.004(2)
C18 0.030(2) 0.056(3) 0.034(2) -0.015(2) 0.0150(18) -0.010(2)
C19 0.025(2) 0.027(2) 0.035(2) 0.0048(16) 0.0095(16) -0.0010(16)
C20 0.040(2) 0.039(2) 0.037(2) -0.0040(19) 0.0129(19) -0.016(2)
C21 0.056(3) 0.047(3) 0.057(3) -0.020(2) 0.020(3) -0.027(2)
C22 0.039(3) 0.045(3) 0.069(4) -0.006(2) 0.010(2) -0.017(2)
C23 0.037(3) 0.038(2) 0.076(4) -0.001(2) 0.028(2) -0.013(2)
C24 0.038(2) 0.039(2) 0.052(3) -0.001(2) 0.022(2) -0.009(2)
C25 0.0246(19) 0.0219(18) 0.0268(19) 0.0004(15) 0.0090(15) -0.0027(15)
C26 0.0239(19) 0.0257(19) 0.029(2) 0.0033(15) 0.0094(16) -0.0011(15)
C27 0.028(2) 0.031(2) 0.039(2) -0.0049(18) 0.0141(18) -0.0047(17)
C28 0.025(2) 0.028(2) 0.055(3) -0.0044(19) 0.0147(19) -0.0009(17)
C29 0.032(2) 0.028(2) 0.076(3) 0.005(2) 0.020(2) 0.0079(18)
C30 0.027(2) 0.0227(19) 0.044(2) 0.0082(17) 0.0094(18) 0.0018(16)
C31 0.029(2) 0.034(2) 0.0214(19) 0.0033(16) 0.0067(15) 0.0004(17)
C32 0.028(2) 0.031(2) 0.0229(19) 0.0090(16) 0.0057(16) 0.0029(16)
C33 0.0236(19) 0.037(2) 0.025(2) 0.0045(17) 0.0042(15) 0.0056(16)
C34 0.026(2) 0.039(2) 0.036(2) 0.0038(19) 0.0022(17) 0.0088(18)
C35 0.035(2) 0.046(3) 0.053(3) 0.006(2) 0.010(2) 0.015(2)
C36 0.025(2) 0.053(3) 0.059(3) 0.007(2) 0.006(2) 0.010(2)
C37 0.026(2) 0.050(3) 0.048(3) 0.005(2) 0.0075(19) -0.004(2)
C38 0.024(2) 0.038(2) 0.031(2) 0.0042(18) 0.0031(16) 0.0001(17)
C39 0.026(2) 0.029(2) 0.0237(19) -0.0016(16) 0.0028(15) 0.0046(16)
C40 0.0221(19) 0.034(2) 0.035(2) -0.0049(17) 0.0020(16) 0.0032(16)
C41 0.039(3) 0.052(3) 0.040(3) -0.013(2) 0.005(2) -0.008(2)
C42 0.053(3) 0.055(3) 0.034(3) -0.013(2) -0.001(2) -0.010(2)
C43 0.066(3) 0.052(3) 0.046(3) -0.026(2) 0.024(3) -0.013(3)
C44 0.053(3) 0.051(3) 0.036(3) -0.014(2) 0.019(2) -0.006(2)
C45 0.028(2) 0.0271(19) 0.0233(19) 0.0055(15) 0.0035(15) 0.0042(16)
C46 0.0258(19) 0.0284(19) 0.0216(18) 0.0047(15) 0.0038(15) 0.0005(16)
C47 0.029(2) 0.032(2) 0.0239(19) 0.0010(16) 0.0059(16) -0.0014(17)
C48 0.041(2) 0.023(2) 0.036(2) -0.0029(17) 0.0078(19) 0.0005(17)
C49 0.052(3) 0.027(2) 0.049(3) -0.009(2) 0.015(2) -0.007(2)
C50 0.047(3) 0.031(2) 0.054(3) -0.005(2) 0.019(2) -0.009(2)
C51 0.036(2) 0.040(3) 0.053(3) -0.006(2) 0.009(2) -0.011(2)
C52 0.033(2) 0.030(2) 0.044(3) -0.0019(19) 0.0066(19) -0.0025(18)
C53 0.029(2) 0.029(2) 0.0244(19) 0.0020(16) 0.0077(16) 0.0034(16)
C54 0.035(2) 0.035(2) 0.037(2) 0.0006(18) 0.0154(19) 0.0050(18)
C55 0.040(2) 0.039(2) 0.050(3) 0.000(2) 0.026(2) 0.010(2)
C56 0.032(2) 0.041(3) 0.078(4) 0.001(2) 0.023(2) 0.007(2)
C57 0.027(2) 0.047(3) 0.066(3) -0.009(2) 0.006(2) 0.005(2)
C58 0.025(2) 0.039(2) 0.040(2) -0.0056(19) 0.0038(18) 0.0065(18)
B1 0.023(2) 0.025(2) 0.023(2) -0.0023(17) 0.0050(17) 0.0050(17)
F1 0.0281(12) 0.0344(13) 0.0377(13) 0.0011(10) -0.0020(10) 0.0053(10)
F2 0.0388(14) 0.0396(13) 0.0345(13) -0.0083(10) 0.0076(11) 0.0099(11)
F3 0.0385(14) 0.0269(12) 0.0637(17) 0.0043(12) 0.0124(13) 0.0001(10)
F4 0.0354(14) 0.086(2) 0.0436(16) -0.0023(15) 0.0209(12) 0.0035(14)
F5 0.0272(13) 0.0628(17) 0.0498(16) 0.0019(13) 0.0042(11) 0.0054(12)
F6 0.0370(15) 0.0378(15) 0.138(3) -0.0039(17) 0.0385(18) -0.0076(12)
F7 0.087(2) 0.080(2) 0.0418(17) 0.0028(16) -0.0317(16) 0.0071(18)
F8 0.094(3) 0.236(6) 0.071(3) 0.001(3) -0.015(2) -0.104(4)
F9 0.136(4) 0.082(3) 0.095(3) -0.044(2) -0.081(3) 0.037(3)
F10 0.086(3) 0.0402(18) 0.199(5) 0.029(2) 0.076(3) 0.0043(17)
F11 0.0591(18) 0.0473(17) 0.070(2) 0.0050(14) 0.0034(15) 0.0233(14)
F12 0.132(3) 0.0390(17) 0.058(2) -0.0060(15) -0.0226(19) 0.0243(18)
F13 0.0659(17) 0.0303(13) 0.0423(15) 0.0072(11) 0.0234(13) 0.0163(12)
F14 0.0599(17) 0.0349(14) 0.0689(19) -0.0029(13) 0.0441(15) -0.0012(12)
F15 0.0696(19) 0.0637(18) 0.0354(15) -0.0224(13) 0.0087(13) 0.0152(15)
F16 0.0365(16) 0.062(2) 0.128(3) 0.029(2) -0.0169(17) -0.0152(15)
F17 0.0438(16) 0.106(3) 0.0396(16) 0.0258(16) -0.0098(13) 0.0007(16)
F18 0.0409(17) 0.109(3) 0.064(2) -0.0218(19) -0.0130(14) 0.0319(17)
F19 0.0603(18) 0.0328(14) 0.087(2) 0.0039(14) 0.0245(16) -0.0129(13)
F20 0.0370(14) 0.0577(17) 0.0521(17) -0.0089(13) 0.0102(12) -0.0150(13)
F21 0.0491(17) 0.076(2) 0.087(2) -0.0315(17) 0.0476(17) -0.0195(15)
F22 0.103(7) 0.054(2) 0.062(3) -0.030(2) 0.021(5) -0.008(5)
F23 0.060(3) 0.106(4) 0.073(3) -0.069(3) 0.027(3) -0.020(3)
F24 0.155(9) 0.087(3) 0.031(2) -0.025(2) 0.005(5) -0.015(7)
F22A 0.103(7) 0.054(2) 0.062(3) -0.030(2) 0.021(5) -0.008(5)
F23A 0.060(3) 0.106(4) 0.073(3) -0.069(3) 0.027(3) -0.020(3)
F24A 0.155(9) 0.087(3) 0.031(2) -0.025(2) 0.005(5) -0.015(7)
C59 0.0257(19) 0.032(2) 0.0178(18) 0.0017(15) 0.0061(15) 0.0027(16)
C60 0.029(2) 0.037(2) 0.0222(19) -0.0034(17) 0.0035(16) 0.0007(17)
C61 0.037(2) 0.048(3) 0.022(2) 0.0038(18) -0.0025(17) 0.000(2)
C62 0.059(3) 0.063(4) 0.038(3) 0.002(3) -0.018(2) 0.003(3)
C63 0.036(2) 0.045(3) 0.025(2) 0.0112(19) -0.0007(17) 0.0066(19)
C64 0.032(2) 0.034(2) 0.029(2) 0.0094(17) 0.0085(17) 0.0078(18)
C65 0.046(3) 0.038(3) 0.048(3) 0.012(2) 0.002(2) 0.003(2)
C66 0.029(2) 0.031(2) 0.0196(18) 0.0056(15) 0.0053(15) -0.0008(16)
C67 0.0256(19) 0.0210(18) 0.0205(18) 0.0011(14) 0.0046(15) -0.0007(15)
C68 0.0229(19) 0.0204(18) 0.0262(19) 0.0027(15) 0.0055(15) -0.0012(14)
C69 0.035(2) 0.0240(18) 0.0186(18) 0.0019(15) 0.0095(15) -0.0002(16)
C70 0.043(2) 0.030(2) 0.028(2) -0.0004(17) 0.0113(18) -0.0017(18)
C71 0.042(2) 0.031(2) 0.0174(18) -0.0001(16) 0.0003(16) -0.0045(18)
C72 0.025(2) 0.031(2) 0.025(2) 0.0047(16) -0.0002(15) -0.0039(16)
C73 0.036(2) 0.040(2) 0.029(2) 0.0035(18) -0.0021(18) -0.002(2)
C74 0.0271(19) 0.0250(19) 0.0219(18) 0.0038(15) 0.0034(15) -0.0004(15)
C75 0.0229(18) 0.0275(19) 0.0198(18) 0.0008(15) 0.0045(14) 0.0030(15)
C76 0.029(2) 0.0209(18) 0.0223(18) -0.0013(14) 0.0068(15) 0.0033(15)
C77 0.031(2) 0.027(2) 0.030(2) -0.0003(16) 0.0128(17) 0.0000(16)
C78 0.043(3) 0.035(2) 0.049(3) -0.005(2) 0.025(2) -0.002(2)
C79 0.046(2) 0.030(2) 0.031(2) 0.0018(17) 0.0236(19) 0.0001(18)
C80 0.045(2) 0.033(2) 0.022(2) -0.0061(16) 0.0122(18) -0.0038(19)
C81 0.087(4) 0.051(3) 0.034(3) -0.015(2) 0.036(3) -0.022(3)
C82 0.031(2) 0.033(2) 0.026(2) -0.0042(16) 0.0071(16) -0.0042(17)
C83 0.0159(17) 0.0282(19) 0.0184(17) -0.0031(14) 0.0023(13) -0.0009(14)
C84 0.0192(17) 0.0293(19) 0.0188(18) -0.0003(15) 0.0019(14) -0.0012(15)
C85 0.0236(19) 0.0254(18) 0.0179(17) -0.0017(14) -0.0017(14) 0.0054(15)
C86 0.027(2) 0.028(2) 0.029(2) -0.0043(16) 0.0026(16) -0.0015(16)
C87 0.026(2) 0.0271(19) 0.027(2) -0.0023(16) 0.0025(16) -0.0042(16)
C88 0.0208(18) 0.031(2) 0.026(2) -0.0024(16) 0.0037(15) -0.0019(16)
C89 0.025(2) 0.037(2) 0.045(3) -0.0010(19) 0.0090(18) 0.0006(18)
C90 0.0245(19) 0.0243(19) 0.0267(19) -0.0063(15) 0.0070(15) 0.0043(15)
Cl1 0.0493(14) 0.0432(13) 0.0860(19) -0.0213(13) 0.0406(14) 0.0018(11)
C91 0.033(4) 0.035(4) 0.018(3) -0.004(3) 0.018(3) 0.015(3)
C92 0.033(4) 0.032(3) 0.005(3) 0.002(3) 0.009(2) 0.021(3)
C93 0.031(4) 0.051(4) 0.016(3) -0.008(3) 0.004(3) 0.010(3)
C94 0.054(5) 0.050(4) 0.025(4) -0.006(3) 0.014(3) -0.014(4)
C95 0.048(4) 0.038(4) 0.033(4) -0.006(3) 0.006(3) 0.018(4)
C96 0.035(4) 0.032(4) 0.029(4) -0.003(3) 0.011(3) 0.019(3)
Cl2 0.0801(14) 0.1011(17) 0.0340(9) 0.0023(10) 0.0014(9) -0.0359(13)
C97 0.057(5) 0.055(5) 0.034(4) -0.002(4) 0.001(4) -0.010(4)
C98 0.048(5) 0.080(6) 0.043(5) 0.030(4) 0.008(4) -0.013(4)
C99 0.079(6) 0.052(5) 0.053(5) 0.015(4) 0.028(4) -0.010(4)
C100 0.063(5) 0.087(6) 0.072(6) -0.005(5) 0.017(5) -0.015(5)
C101 0.076(6) 0.084(6) 0.059(5) -0.004(5) 0.028(5) -0.001(5)
C102 0.078(6) 0.064(5) 0.050(5) 0.002(4) 0.008(4) -0.024(5)

loop_
_atom_type_symbol
_atom_type_description
_atom_type_scat_dispersion_real
_atom_type_scat_dispersion_imag
_atom_type_scat_source
C C 0.0033 0.0016 'International Tables Vol C Tables 4.2.6.8 and 6.1.1.4'
H H 0.0000 0.0000 'International Tables Vol C Tables 4.2.6.8 and 6.1.1.4'
B B 0.0013 0.0007 'International Tables Vol C Tables 4.2.6.8 and 6.1.1.4'
F F 0.0171 0.0103 'International Tables Vol C Tables 4.2.6.8 and 6.1.1.4'
P P 0.1023 0.0942 'International Tables Vol C Tables 4.2.6.8 and 6.1.1.4'
S S 0.1246 0.1234 'International Tables Vol C Tables 4.2.6.8 and 6.1.1.4'
Ni Ni 0.3393 1.1124 'International Tables Vol C Tables 4.2.6.8 and 6.1.1.4'
Cl Cl 0.1484 0.1585 'International Tables Vol C Tables 4.2.6.8 and 6.1.1.4'

loop_
_geom_angle_atom_site_label_1
_geom_angle_atom_site_label_2
_geom_angle_atom_site_label_3
_geom_angle
_geom_angle_site_symmetry_1
_geom_angle_site_symmetry_3
_geom_angle_publ_flag
S1 Ni1 P1 89.43(4) . . ?
S1 Ni1 P2 171.02(4) . . ?
P1 Ni1 P2 88.54(4) . . ?
S1 Ni1 S2 91.98(4) . . ?
P1 Ni1 S2 169.70(4) . . ?
P2 Ni1 S2 91.58(4) . . ?
S3 Ni2 P4 171.39(5) . . ?
S3 Ni2 P3 89.89(4) . . ?
P4 Ni2 P3 88.67(4) . . ?
S3 Ni2 S4 92.06(4) . . ?
P4 Ni2 S4 90.59(4) . . ?
P3 Ni2 S4 171.58(5) . . ?
C1 S1 Ni1 104.69(12) . . ?
C2 S2 Ni1 104.13(13) . . ?
C3 S3 Ni2 104.78(13) . . ?
C4 S4 Ni2 104.38(13) . . ?
C13 P1 C31 106.16(17) . . ?
C13 P1 C7 104.50(17) . . ?
C31 P1 C7 105.82(18) . . ?
C13 P1 Ni1 116.03(13) . . ?
C31 P1 Ni1 109.23(13) . . ?
C7 P1 Ni1 114.33(12) . . ?
C32 P2 C25 105.76(17) . . ?
C32 P2 C19 105.69(18) . . ?
C25 P2 C19 103.84(17) . . ?
C32 P2 Ni1 109.29(12) . . ?
C25 P2 Ni1 116.32(12) . . ?
C19 P2 Ni1 115.04(13) . . ?
C33 P3 C45 105.54(17) . . ?
C33 P3 C39 105.16(17) . . ?
C45 P3 C39 106.16(17) . . ?
C33 P3 Ni2 116.64(13) . . ?
C45 P3 Ni2 109.49(12) . . ?
C39 P3 Ni2 113.10(12) . . ?
C53 P4 C46 105.60(17) . . ?
C53 P4 C47 105.87(17) . . ?
C46 P4 C47 105.13(17) . . ?
C53 P4 Ni2 116.63(12) . . ?
C46 P4 Ni2 109.89(12) . . ?
C47 P4 Ni2 112.86(13) . . ?
C5 C1 C2 119.3(3) . . ?
C5 C1 S1 120.7(3) . . ?
C2 C1 S1 119.9(3) . . ?
C6 C2 C1 120.1(3) . . ?
C6 C2 S2 121.0(3) . . ?
C1 C2 S2 118.9(3) . . ?
C5 C3 C4 119.6(3) . . ?
C5 C3 S3 121.0(3) . . ?
C4 C3 S3 119.3(3) . . ?
C6 C4 C3 119.6(3) . . ?
C6 C4 S4 121.2(3) . . ?
C3 C4 S4 119.2(3) . . ?
C3 C5 C1 120.9(3) . . ?
C3 C5 H5 119.5 . . ?
C1 C5 H5 119.5 . . ?
C2 C6 C4 120.3(3) . . ?
C2 C6 H6 119.8 . . ?
C4 C6 H6 119.8 . . ?
C12 C7 C8 110.9(3) . . ?
C12 C7 P1 112.5(3) . . ?
C8 C7 P1 112.4(3) . . ?
C12 C7 H7 106.9 . . ?
C8 C7 H7 106.9 . . ?
P1 C7 H7 106.9 . . ?
C7 C8 C9 110.8(3) . . ?
C7 C8 H8A 109.5 . . ?
C9 C8 H8A 109.5 . . ?
C7 C8 H8B 109.5 . . ?
C9 C8 H8B 109.5 . . ?
H8A C8 H8B 108.1 . . ?
C10 C9 C8 110.9(3) . . ?
C10 C9 H9A 109.5 . . ?
C8 C9 H9A 109.5 . . ?
C10 C9 H9B 109.5 . . ?
C8 C9 H9B 109.5 . . ?
H9A C9 H9B 108.0 . . ?
C11 C10 C9 110.0(4) . . ?
C11 C10 H10A 109.7 . . ?
C9 C10 H10A 109.7 . . ?
C11 C10 H10B 109.7 . . ?
C9 C10 H10B 109.7 . . ?
H10A C10 H10B 108.2 . . ?
C10 C11 C12 111.4(4) . . ?
C10 C11 H11A 109.3 . . ?
C12 C11 H11A 109.3 . . ?
C10 C11 H11B 109.3 . . ?
C12 C11 H11B 109.3 . . ?
H11A C11 H11B 108.0 . . ?
C7 C12 C11 111.4(4) . . ?
C7 C12 H12A 109.4 . . ?
C11 C12 H12A 109.4 . . ?
C7 C12 H12B 109.4 . . ?
C11 C12 H12B 109.4 . . ?
H12A C12 H12B 108.0 . . ?
C14 C13 C18 110.6(3) . . ?
C14 C13 P1 112.0(3) . . ?
C18 C13 P1 113.7(3) . . ?
C14 C13 H13 106.7 . . ?
C18 C13 H13 106.7 . . ?
P1 C13 H13 106.7 . . ?
C15 C14 C13 110.7(3) . . ?
C15 C14 H14A 109.5 . . ?
C13 C14 H14A 109.5 . . ?
C15 C14 H14B 109.5 . . ?
C13 C14 H14B 109.5 . . ?
H14A C14 H14B 108.1 . . ?
C14 C15 C16 111.3(3) . . ?
C14 C15 H15A 109.4 . . ?
C16 C15 H15A 109.4 . . ?
C14 C15 H15B 109.4 . . ?
C16 C15 H15B 109.4 . . ?
H15A C15 H15B 108.0 . . ?
C15 C16 C17 111.0(4) . . ?
C15 C16 H16A 109.4 . . ?
C17 C16 H16A 109.4 . . ?
C15 C16 H16B 109.4 . . ?
C17 C16 H16B 109.4 . . ?
H16A C16 H16B 108.0 . . ?
C18 C17 C16 111.3(4) . . ?
C18 C17 H17A 109.4 . . ?
C16 C17 H17A 109.4 . . ?
C18 C17 H17B 109.4 . . ?
C16 C17 H17B 109.4 . . ?
H17A C17 H17B 108.0 . . ?
C17 C18 C13 110.8(4) . . ?
C17 C18 H18A 109.5 . . ?
C13 C18 H18A 109.5 . . ?
C17 C18 H18B 109.5 . . ?
C13 C18 H18B 109.5 . . ?
H18A C18 H18B 108.1 . . ?
C24 C19 C20 109.2(3) . . ?
C24 C19 P2 113.3(3) . . ?
C20 C19 P2 112.6(3) . . ?
C24 C19 H19 107.1 . . ?
C20 C19 H19 107.1 . . ?
P2 C19 H19 107.1 . . ?
C21 C20 C19 110.8(3) . . ?
C21 C20 H20A 109.5 . . ?
C19 C20 H20A 109.5 . . ?
C21 C20 H20B 109.5 . . ?
C19 C20 H20B 109.5 . . ?
H20A C20 H20B 108.1 . . ?
C22 C21 C20 110.4(4) . . ?
C22 C21 H21A 109.6 . . ?
C20 C21 H21A 109.6 . . ?
C22 C21 H21B 109.6 . . ?
C20 C21 H21B 109.6 . . ?
H21A C21 H21B 108.1 . . ?
C23 C22 C21 111.0(4) . . ?
C23 C22 H22A 109.4 . . ?
C21 C22 H22A 109.4 . . ?
C23 C22 H22B 109.4 . . ?
C21 C22 H22B 109.4 . . ?
H22A C22 H22B 108.0 . . ?
C22 C23 C24 111.0(4) . . ?
C22 C23 H23A 109.4 . . ?
C24 C23 H23A 109.4 . . ?
C22 C23 H23B 109.4 . . ?
C24 C23 H23B 109.4 . . ?
H23A C23 H23B 108.0 . . ?
C23 C24 C19 110.7(4) . . ?
C23 C24 H24A 109.5 . . ?
C19 C24 H24A 109.5 . . ?
C23 C24 H24B 109.5 . . ?
C19 C24 H24B 109.5 . . ?
H24A C24 H24B 108.1 . . ?
C30 C25 C26 109.9(3) . . ?
C30 C25 P2 114.3(2) . . ?
C26 C25 P2 111.4(2) . . ?
C30 C25 H25 106.9 . . ?
C26 C25 H25 106.9 . . ?
P2 C25 H25 106.9 . . ?
C27 C26 C25 110.2(3) . . ?
C27 C26 H26A 109.6 . . ?
C25 C26 H26A 109.6 . . ?
C27 C26 H26B 109.6 . . ?
C25 C26 H26B 109.6 . . ?
H26A C26 H26B 108.1 . . ?
C26 C27 C28 110.5(3) . . ?
C26 C27 H27A 109.6 . . ?
C28 C27 H27A 109.6 . . ?
C26 C27 H27B 109.6 . . ?
C28 C27 H27B 109.6 . . ?
H27A C27 H27B 108.1 . . ?
C29 C28 C27 110.0(3) . . ?
C29 C28 H28A 109.7 . . ?
C27 C28 H28A 109.7 . . ?
C29 C28 H28B 109.7 . . ?
C27 C28 H28B 109.7 . . ?
H28A C28 H28B 108.2 . . ?
C28 C29 C30 112.8(3) . . ?
C28 C29 H29A 109.0 . . ?
C30 C29 H29A 109.0 . . ?
C28 C29 H29B 109.0 . . ?
C30 C29 H29B 109.0 . . ?
H29A C29 H29B 107.8 . . ?
C29 C30 C25 110.9(3) . . ?
C29 C30 H30A 109.5 . . ?
C25 C30 H30A 109.5 . . ?
C29 C30 H30B 109.5 . . ?
C25 C30 H30B 109.5 . . ?
H30A C30 H30B 108.0 . . ?
C32 C31 P1 110.7(2) . . ?
C32 C31 H31A 109.5 . . ?
P1 C31 H31A 109.5 . . ?
C32 C31 H31B 109.5 . . ?
P1 C31 H31B 109.5 . . ?
H31A C31 H31B 108.1 . . ?
C31 C32 P2 111.2(2) . . ?
C31 C32 H32A 109.4 . . ?
P2 C32 H32A 109.4 . . ?
C31 C32 H32B 109.4 . . ?
P2 C32 H32B 109.4 . . ?
H32A C32 H32B 108.0 . . ?
C38 C33 C34 111.1(3) . . ?
C38 C33 P3 112.6(3) . . ?
C34 C33 P3 112.7(3) . . ?
C38 C33 H33 106.7 . . ?
C34 C33 H33 106.7 . . ?
P3 C33 H33 106.7 . . ?
C35 C34 C33 109.6(3) . . ?
C35 C34 H34A 109.7 . . ?
C33 C34 H34A 109.7 . . ?
C35 C34 H34B 109.7 . . ?
C33 C34 H34B 109.7 . . ?
H34A C34 H34B 108.2 . . ?
C36 C35 C34 112.5(4) . . ?
C36 C35 H35A 109.1 . . ?
C34 C35 H35A 109.1 . . ?
C36 C35 H35B 109.1 . . ?
C34 C35 H35B 109.1 . . ?
H35A C35 H35B 107.8 . . ?
C37 C36 C35 111.3(4) . . ?
C37 C36 H36A 109.4 . . ?
C35 C36 H36A 109.4 . . ?
C37 C36 H36B 109.4 . . ?
C35 C36 H36B 109.4 . . ?
H36A C36 H36B 108.0 . . ?
C36 C37 C38 110.9(4) . . ?
C36 C37 H37A 109.5 . . ?
C38 C37 H37A 109.5 . . ?
C36 C37 H37B 109.5 . . ?
C38 C37 H37B 109.5 . . ?
H37A C37 H37B 108.0 . . ?
C37 C38 C33 109.9(3) . . ?
C37 C38 H38A 109.7 . . ?
C33 C38 H38A 109.7 . . ?
C37 C38 H38B 109.7 . . ?
C33 C38 H38B 109.7 . . ?
H38A C38 H38B 108.2 . . ?
C44 C39 C40 110.9(3) . . ?
C44 C39 P3 113.2(3) . . ?
C40 C39 P3 111.5(3) . . ?
C44 C39 H39 106.9 . . ?
C40 C39 H39 106.9 . . ?
P3 C39 H39 106.9 . . ?
C41 C40 C39 112.4(3) . . ?
C41 C40 H40A 109.1 . . ?
C39 C40 H40A 109.1 . . ?
C41 C40 H40B 109.1 . . ?
C39 C40 H40B 109.1 . . ?
H40A C40 H40B 107.9 . . ?
C40 C41 C42 111.1(4) . . ?
C40 C41 H41A 109.4 . . ?
C42 C41 H41A 109.4 . . ?
C40 C41 H41B 109.4 . . ?
C42 C41 H41B 109.4 . . ?
H41A C41 H41B 108.0 . . ?
C43 C42 C41 109.6(4) . . ?
C43 C42 H42A 109.8 . . ?
C41 C42 H42A 109.8 . . ?
C43 C42 H42B 109.8 . . ?
C41 C42 H42B 109.8 . . ?
H42A C42 H42B 108.2 . . ?
C42 C43 C44 111.2(4) . . ?
C42 C43 H43A 109.4 . . ?
C44 C43 H43A 109.4 . . ?
C42 C43 H43B 109.4 . . ?
C44 C43 H43B 109.4 . . ?
H43A C43 H43B 108.0 . . ?
C39 C44 C43 112.0(4) . . ?
C39 C44 H44A 109.2 . . ?
C43 C44 H44A 109.2 . . ?
C39 C44 H44B 109.2 . . ?
C43 C44 H44B 109.2 . . ?
H44A C44 H44B 107.9 . . ?
C46 C45 P3 111.5(2) . . ?
C46 C45 H45A 109.3 . . ?
P3 C45 H45A 109.3 . . ?
C46 C45 H45B 109.3 . . ?
P3 C45 H45B 109.3 . . ?
H45A C45 H45B 108.0 . . ?
C45 C46 P4 111.1(2) . . ?
C45 C46 H46A 109.4 . . ?
P4 C46 H46A 109.4 . . ?
C45 C46 H46B 109.4 . . ?
P4 C46 H46B 109.4 . . ?
H46A C46 H46B 108.0 . . ?
C48 C47 C52 110.3(3) . . ?
C48 C47 P4 113.1(3) . . ?
C52 C47 P4 109.7(3) . . ?
C48 C47 H47 107.8 . . ?
C52 C47 H47 107.8 . . ?
P4 C47 H47 107.8 . . ?
C47 C48 C49 111.2(3) . . ?
C47 C48 H48A 109.4 . . ?
C49 C48 H48A 109.4 . . ?
C47 C48 H48B 109.4 . . ?
C49 C48 H48B 109.4 . . ?
H48A C48 H48B 108.0 . . ?
C50 C49 C48 111.3(3) . . ?
C50 C49 H49A 109.4 . . ?
C48 C49 H49A 109.4 . . ?
C50 C49 H49B 109.4 . . ?
C48 C49 H49B 109.4 . . ?
H49A C49 H49B 108.0 . . ?
C49 C50 C51 110.5(4) . . ?
C49 C50 H50A 109.5 . . ?
C51 C50 H50A 109.5 . . ?
C49 C50 H50B 109.5 . . ?
C51 C50 H50B 109.5 . . ?
H50A C50 H50B 108.1 . . ?
C50 C51 C52 111.5(4) . . ?
C50 C51 H51A 109.3 . . ?
C52 C51 H51A 109.3 . . ?
C50 C51 H51B 109.3 . . ?
C52 C51 H51B 109.3 . . ?
H51A C51 H51B 108.0 . . ?
C51 C52 C47 111.5(3) . . ?
C51 C52 H52A 109.3 . . ?
C47 C52 H52A 109.3 . . ?
C51 C52 H52B 109.3 . . ?
C47 C52 H52B 109.3 . . ?
H52A C52 H52B 108.0 . . ?
C54 C53 C58 111.0(3) . . ?
C54 C53 P4 113.3(3) . . ?
C58 C53 P4 111.1(3) . . ?
C54 C53 H53 107.0 . . ?
C58 C53 H53 107.0 . . ?
P4 C53 H53 107.0 . . ?
C55 C54 C53 110.9(3) . . ?
C55 C54 H54A 109.5 . . ?
C53 C54 H54A 109.5 . . ?
C55 C54 H54B 109.5 . . ?
C53 C54 H54B 109.5 . . ?
H54A C54 H54B 108.1 . . ?
C56 C55 C54 111.3(3) . . ?
C56 C55 H55A 109.4 . . ?
C54 C55 H55A 109.4 . . ?
C56 C55 H55B 109.4 . . ?
C54 C55 H55B 109.4 . . ?
H55A C55 H55B 108.0 . . ?
C55 C56 C57 111.0(4) . . ?
C55 C56 H56A 109.4 . . ?
C57 C56 H56A 109.4 . . ?
C55 C56 H56B 109.4 . . ?
C57 C56 H56B 109.4 . . ?
H56A C56 H56B 108.0 . . ?
C56 C57 C58 111.5(4) . . ?
C56 C57 H57A 109.3 . . ?
C58 C57 H57A 109.3 . . ?
C56 C57 H57B 109.3 . . ?
C58 C57 H57B 109.3 . . ?
H57A C57 H57B 108.0 . . ?
C57 C58 C53 110.3(3) . . ?
C57 C58 H58A 109.6 . . ?
C53 C58 H58A 109.6 . . ?
C57 C58 H58B 109.6 . . ?
C53 C58 H58B 109.6 . . ?
H58A C58 H58B 108.1 . . ?
C67 B1 C83 105.3(3) . . ?
C67 B1 C59 112.6(3) . . ?
C83 B1 C59 110.1(3) . . ?
C67 B1 C75 113.6(3) . . ?
C83 B1 C75 111.7(3) . . ?
C59 B1 C75 103.6(3) . . ?
C60 C59 C66 115.9(3) . . ?
C60 C59 B1 120.7(3) . . ?
C66 C59 B1 123.3(3) . . ?
C61 C60 C59 121.8(4) . . ?
C61 C60 H60 119.1 . . ?
C59 C60 H60 119.1 . . ?
C63 C61 C60 121.4(4) . . ?
C63 C61 C62 118.8(4) . . ?
C60 C61 C62 119.7(4) . . ?
F9 C62 F7 107.3(5) . . ?
F9 C62 F8 105.9(6) . . ?
F7 C62 F8 104.6(5) . . ?
F9 C62 C61 113.3(4) . . ?
F7 C62 C61 113.4(5) . . ?
F8 C62 C61 111.8(5) . . ?
C61 C63 C64 118.3(4) . . ?
C61 C63 H63 120.9 . . ?
C64 C63 H63 120.9 . . ?
C63 C64 C66 120.7(4) . . ?
C63 C64 C65 120.2(4) . . ?
C66 C64 C65 119.1(4) . . ?
F10 C65 F11 105.7(4) . . ?
F10 C65 F12 106.4(4) . . ?
F11 C65 F12 105.6(4) . . ?
F10 C65 C64 112.5(4) . . ?
F11 C65 C64 113.5(4) . . ?
F12 C65 C64 112.6(4) . . ?
C64 C66 C59 121.8(4) . . ?
C64 C66 H66 119.1 . . ?
C59 C66 H66 119.1 . . ?
C68 C67 C74 115.3(3) . . ?
C68 C67 B1 122.0(3) . . ?
C74 C67 B1 122.7(3) . . ?
C69 C68 C67 123.0(3) . . ?
C69 C68 H68 118.5 . . ?
C67 C68 H68 118.5 . . ?
C68 C69 C71 120.6(3) . . ?
C68 C69 C70 118.4(3) . . ?
C71 C69 C70 120.9(3) . . ?
F13 C70 F15 106.3(3) . . ?
F13 C70 F14 105.8(3) . . ?
F15 C70 F14 106.2(3) . . ?
F13 C70 C69 112.3(3) . . ?
F15 C70 C69 113.3(3) . . ?
F14 C70 C69 112.3(3) . . ?
C69 C71 C72 118.0(3) . . ?
C69 C71 H71 121.0 . . ?
C72 C71 H71 121.0 . . ?
C71 C72 C74 120.9(3) . . ?
C71 C72 C73 118.6(4) . . ?
C74 C72 C73 120.4(4) . . ?
F17 C73 F16 106.7(4) . . ?
F17 C73 F18 105.5(4) . . ?
F16 C73 F18 105.6(4) . . ?
F17 C73 C72 113.1(4) . . ?
F16 C73 C72 111.6(3) . . ?
F18 C73 C72 113.6(3) . . ?
C72 C74 C67 122.2(4) . . ?
C72 C74 H74 118.9 . . ?
C67 C74 H74 118.9 . . ?
C76 C75 C82 116.1(3) . . ?
C76 C75 B1 124.1(3) . . ?
C82 C75 B1 119.6(3) . . ?
C75 C76 C77 122.2(3) . . ?
C75 C76 H76 118.9 . . ?
C77 C76 H76 118.9 . . ?
C76 C77 C79 120.9(4) . . ?
C76 C77 C78 119.5(3) . . ?
C79 C77 C78 119.6(3) . . ?
F21 C78 F19 106.1(3) . . ?
F21 C78 F20 106.8(4) . . ?
F19 C78 F20 105.6(3) . . ?
F21 C78 C77 113.0(4) . . ?
F19 C78 C77 112.8(4) . . ?
F20 C78 C77 112.0(3) . . ?
C80 C79 C77 117.3(3) . . ?
C80 C79 H79 121.3 . . ?
C77 C79 H79 121.3 . . ?
C82 C80 C79 121.1(4) . . ?
C82 C80 C81 120.1(4) . . ?
C79 C80 C81 118.8(4) . . ?
F24A C81 F22 125.6(7) . . ?
F24A C81 F22A 114.8(7) . . ?
F22 C81 F24 110.4(6) . . ?
F22A C81 F24 132.3(7) . . ?
F24A C81 F23 58.8(6) . . ?
F22 C81 F23 101.1(6) . . ?
F22A C81 F23 66.6(5) . . ?
F24 C81 F23 101.3(6) . . ?
F24A C81 F23A 101.7(6) . . ?
F22 C81 F23A 58.3(5) . . ?
F22A C81 F23A 96.1(5) . . ?
F24 C81 F23A 61.6(5) . . ?
F23 C81 F23A 138.5(5) . . ?
F24A C81 C80 117.6(6) . . ?
F22 C81 C80 116.8(6) . . ?
F22A C81 C80 113.9(5) . . ?
F24 C81 C80 113.3(5) . . ?
F23 C81 C80 112.1(4) . . ?
F23A C81 C80 109.4(4) . . ?
C80 C82 C75 122.3(4) . . ?
C80 C82 H82 118.8 . . ?
C75 C82 H82 118.8 . . ?
C90 C83 C84 115.3(3) . . ?
C90 C83 B1 121.5(3) . . ?
C84 C83 B1 123.2(3) . . ?
C85 C84 C83 122.1(3) . . ?
C85 C84 H84 119.0 . . ?
C83 C84 H84 119.0 . . ?
C87 C85 C84 121.2(3) . . ?
C87 C85 C86 119.7(3) . . ?
C84 C85 C86 118.9(3) . . ?
F3 C86 F2 106.2(3) . . ?
F3 C86 F1 107.0(3) . . ?
F2 C86 F1 105.0(3) . . ?
F3 C86 C85 113.5(3) . . ?
F2 C86 C85 112.5(3) . . ?
F1 C86 C85 112.1(3) . . ?
C85 C87 C88 117.7(3) . . ?
C85 C87 H87 121.1 . . ?
C88 C87 H87 121.1 . . ?
C90 C88 C87 120.5(3) . . ?
C90 C88 C89 120.2(3) . . ?
C87 C88 C89 119.3(3) . . ?
F6 C89 F5 106.4(3) . . ?
F6 C89 F4 106.3(4) . . ?
F5 C89 F4 105.0(3) . . ?
F6 C89 C88 113.2(3) . . ?
F5 C89 C88 112.6(3) . . ?
F4 C89 C88 112.7(3) . . ?
C88 C90 C83 123.1(3) . . ?
C88 C90 H90 118.4 . . ?
C83 C90 H90 118.4 . . ?
C92 C91 C96 120.0 . . ?
C92 C91 Cl1 117.7(3) . . ?
C96 C91 Cl1 122.3(3) . . ?
C91 C92 C93 120.0 . . ?
C91 C92 H92 120.0 . . ?
C93 C92 H92 120.0 . . ?
C94 C93 C92 120.0 . . ?
C94 C93 H93 120.0 . . ?
C92 C93 H93 120.0 . . ?
C95 C94 C93 120.0 . . ?
C95 C94 H94 120.0 . . ?
C93 C94 H94 120.0 . . ?
C94 C95 C96 120.0 . . ?
C94 C95 H95 120.0 . . ?
C96 C95 H95 120.0 . . ?
C95 C96 C91 120.0 . . ?
C95 C96 H96 120.0 . . ?
C91 C96 H96 120.0 . . ?
C97 Cl2 C97 180.0(5) 5_755 . ?
C98 C97 C102 120.0 . . ?
C98 C97 Cl2 120.6(4) . . ?
C102 C97 Cl2 119.3(4) . . ?
C99 C98 C97 120.0 . . ?
C99 C98 H98 120.0 . . ?
C97 C98 H98 120.0 . . ?
C98 C99 C100 120.0 . . ?
C98 C99 H99 120.0 . . ?
C100 C99 H99 120.0 . . ?
C99 C100 C101 120.0 . . ?
C99 C100 H100 120.0 . . ?
C101 C100 H100 120.0 . . ?
C102 C101 C100 120.0 . . ?
C102 C101 H101 120.0 . . ?
C100 C101 H101 120.0 . . ?
C101 C102 C97 120.0 . . ?
C101 C102 H102 120.0 . . ?
C97 C102 H102 120.0 . . ?

loop_
_geom_bond_atom_site_label_1
_geom_bond_atom_site_label_2
_geom_bond_distance
_geom_bond_site_symmetry_2
_geom_bond_publ_flag
Ni1 S1 2.1590(11) . ?
Ni1 P1 2.1749(11) . ?
Ni1 P2 2.1751(11) . ?
Ni1 S2 2.1777(11) . ?
Ni2 S3 2.1656(11) . ?
Ni2 P4 2.1703(11) . ?
Ni2 P3 2.1707(11) . ?
Ni2 S4 2.1749(11) . ?
S1 C1 1.713(4) . ?
S2 C2 1.727(3) . ?
S3 C3 1.720(4) . ?
S4 C4 1.728(4) . ?
P1 C13 1.831(4) . ?
P1 C31 1.837(4) . ?
P1 C7 1.855(4) . ?
P2 C32 1.832(4) . ?
P2 C25 1.838(4) . ?
P2 C19 1.848(4) . ?
P3 C33 1.838(4) . ?
P3 C45 1.843(4) . ?
P3 C39 1.849(4) . ?
P4 C53 1.837(4) . ?
P4 C46 1.845(4) . ?
P4 C47 1.848(4) . ?
C1 C5 1.394(5) . ?
C1 C2 1.428(5) . ?
C2 C6 1.389(5) . ?
C3 C5 1.383(5) . ?
C3 C4 1.435(5) . ?
C4 C6 1.395(5) . ?
C5 H5 0.9500 . ?
C6 H6 0.9500 . ?
C7 C12 1.517(5) . ?
C7 C8 1.525(5) . ?
C7 H7 1.0000 . ?
C8 C9 1.529(5) . ?
C8 H8A 0.9900 . ?
C8 H8B 0.9900 . ?
C9 C10 1.517(6) . ?
C9 H9A 0.9900 . ?
C9 H9B 0.9900 . ?
C10 C11 1.511(6) . ?
C10 H10A 0.9900 . ?
C10 H10B 0.9900 . ?
C11 C12 1.534(6) . ?
C11 H11A 0.9900 . ?
C11 H11B 0.9900 . ?
C12 H12A 0.9900 . ?
C12 H12B 0.9900 . ?
C13 C14 1.528(5) . ?
C13 C18 1.542(5) . ?
C13 H13 1.0000 . ?
C14 C15 1.521(5) . ?
C14 H14A 0.9900 . ?
C14 H14B 0.9900 . ?
C15 C16 1.526(6) . ?
C15 H15A 0.9900 . ?
C15 H15B 0.9900 . ?
C16 C17 1.537(6) . ?
C16 H16A 0.9900 . ?
C16 H16B 0.9900 . ?
C17 C18 1.531(6) . ?
C17 H17A 0.9900 . ?
C17 H17B 0.9900 . ?
C18 H18A 0.9900 . ?
C18 H18B 0.9900 . ?
C19 C24 1.529(5) . ?
C19 C20 1.540(6) . ?
C19 H19 1.0000 . ?
C20 C21 1.526(6) . ?
C20 H20A 0.9900 . ?
C20 H20B 0.9900 . ?
C21 C22 1.525(6) . ?
C21 H21A 0.9900 . ?
C21 H21B 0.9900 . ?
C22 C23 1.515(7) . ?
C22 H22A 0.9900 . ?
C22 H22B 0.9900 . ?
C23 C24 1.517(6) . ?
C23 H23A 0.9900 . ?
C23 H23B 0.9900 . ?
C24 H24A 0.9900 . ?
C24 H24B 0.9900 . ?
C25 C30 1.531(5) . ?
C25 C26 1.539(5) . ?
C25 H25 1.0000 . ?
C26 C27 1.520(5) . ?
C26 H26A 0.9900 . ?
C26 H26B 0.9900 . ?
C27 C28 1.530(6) . ?
C27 H27A 0.9900 . ?
C27 H27B 0.9900 . ?
C28 C29 1.512(5) . ?
C28 H28A 0.9900 . ?
C28 H28B 0.9900 . ?
C29 C30 1.517(5) . ?
C29 H29A 0.9900 . ?
C29 H29B 0.9900 . ?
C30 H30A 0.9900 . ?
C30 H30B 0.9900 . ?
C31 C32 1.529(5) . ?
C31 H31A 0.9900 . ?
C31 H31B 0.9900 . ?
C32 H32A 0.9900 . ?
C32 H32B 0.9900 . ?
C33 C38 1.533(5) . ?
C33 C34 1.533(5) . ?
C33 H33 1.0000 . ?
C34 C35 1.528(6) . ?
C34 H34A 0.9900 . ?
C34 H34B 0.9900 . ?
C35 C36 1.519(6) . ?
C35 H35A 0.9900 . ?
C35 H35B 0.9900 . ?
C36 C37 1.511(6) . ?
C36 H36A 0.9900 . ?
C36 H36B 0.9900 . ?
C37 C38 1.533(5) . ?
C37 H37A 0.9900 . ?
C37 H37B 0.9900 . ?
C38 H38A 0.9900 . ?
C38 H38B 0.9900 . ?
C39 C44 1.530(5) . ?
C39 C40 1.530(5) . ?
C39 H39 1.0000 . ?
C40 C41 1.526(6) . ?
C40 H40A 0.9900 . ?
C40 H40B 0.9900 . ?
C41 C42 1.538(6) . ?
C41 H41A 0.9900 . ?
C41 H41B 0.9900 . ?
C42 C43 1.523(7) . ?
C42 H42A 0.9900 . ?
C42 H42B 0.9900 . ?
C43 C44 1.531(6) . ?
C43 H43A 0.9900 . ?
C43 H43B 0.9900 . ?
C44 H44A 0.9900 . ?
C44 H44B 0.9900 . ?
C45 C46 1.528(5) . ?
C45 H45A 0.9900 . ?
C45 H45B 0.9900 . ?
C46 H46A 0.9900 . ?
C46 H46B 0.9900 . ?
C47 C48 1.530(5) . ?
C47 C52 1.542(5) . ?
C47 H47 1.0000 . ?
C48 C49 1.536(6) . ?
C48 H48A 0.9900 . ?
C48 H48B 0.9900 . ?
C49 C50 1.504(6) . ?
C49 H49A 0.9900 . ?
C49 H49B 0.9900 . ?
C50 C51 1.527(6) . ?
C50 H50A 0.9900 . ?
C50 H50B 0.9900 . ?
C51 C52 1.530(6) . ?
C51 H51A 0.9900 . ?
C51 H51B 0.9900 . ?
C52 H52A 0.9900 . ?
C52 H52B 0.9900 . ?
C53 C54 1.536(5) . ?
C53 C58 1.546(5) . ?
C53 H53 1.0000 . ?
C54 C55 1.523(6) . ?
C54 H54A 0.9900 . ?
C54 H54B 0.9900 . ?
C55 C56 1.521(6) . ?
C55 H55A 0.9900 . ?
C55 H55B 0.9900 . ?
C56 C57 1.522(7) . ?
C56 H56A 0.9900 . ?
C56 H56B 0.9900 . ?
C57 C58 1.525(5) . ?
C57 H57A 0.9900 . ?
C57 H57B 0.9900 . ?
C58 H58A 0.9900 . ?
C58 H58B 0.9900 . ?
B1 C67 1.631(5) . ?
B1 C83 1.641(5) . ?
B1 C59 1.644(5) . ?
B1 C75 1.662(5) . ?
F1 C86 1.353(4) . ?
F2 C86 1.348(4) . ?
F3 C86 1.333(4) . ?
F4 C89 1.342(5) . ?
F5 C89 1.335(5) . ?
F6 C89 1.324(5) . ?
F7 C62 1.302(6) . ?
F8 C62 1.322(7) . ?
F9 C62 1.296(6) . ?
F10 C65 1.324(5) . ?
F11 C65 1.324(5) . ?
F12 C65 1.338(6) . ?
F13 C70 1.332(5) . ?
F14 C70 1.339(5) . ?
F15 C70 1.338(5) . ?
F16 C73 1.318(5) . ?
F17 C73 1.316(5) . ?
F18 C73 1.332(5) . ?
F19 C78 1.338(5) . ?
F20 C78 1.347(5) . ?
F21 C78 1.337(5) . ?
F22 C81 1.280(8) . ?
F23 C81 1.397(7) . ?
F24 C81 1.328(8) . ?
F22A C81 1.317(8) . ?
F23A C81 1.431(7) . ?
F24A C81 1.247(8) . ?
C59 C60 1.399(5) . ?
C59 C66 1.406(5) . ?
C60 C61 1.388(5) . ?
C60 H60 0.9500 . ?
C61 C63 1.373(6) . ?
C61 C62 1.508(6) . ?
C63 C64 1.387(6) . ?
C63 H63 0.9500 . ?
C64 C66 1.392(5) . ?
C64 C65 1.489(6) . ?
C66 H66 0.9500 . ?
C67 C68 1.394(5) . ?
C67 C74 1.407(5) . ?
C68 C69 1.385(5) . ?
C68 H68 0.9500 . ?
C69 C71 1.387(5) . ?
C69 C70 1.502(5) . ?
C71 C72 1.388(5) . ?
C71 H71 0.9500 . ?
C72 C74 1.390(5) . ?
C72 C73 1.498(5) . ?
C74 H74 0.9500 . ?
C75 C76 1.384(5) . ?
C75 C82 1.405(5) . ?
C76 C77 1.394(5) . ?
C76 H76 0.9500 . ?
C77 C79 1.398(5) . ?
C77 C78 1.501(6) . ?
C79 C80 1.391(6) . ?
C79 H79 0.9500 . ?
C80 C82 1.379(5) . ?
C80 C81 1.465(6) . ?
C82 H82 0.9500 . ?
C83 C90 1.394(5) . ?
C83 C84 1.404(5) . ?
C84 C85 1.394(5) . ?
C84 H84 0.9500 . ?
C85 C87 1.382(5) . ?
C85 C86 1.484(5) . ?
C87 C88 1.395(5) . ?
C87 H87 0.9500 . ?
C88 C90 1.387(5) . ?
C88 C89 1.488(5) . ?
C90 H90 0.9500 . ?
Cl1 C91 1.673(4) . ?
C91 C92 1.3900 . ?
C91 C96 1.3900 . ?
C92 C93 1.3900 . ?
C92 H92 0.9500 . ?
C93 C94 1.3900 . ?
C93 H93 0.9500 . ?
C94 C95 1.3900 . ?
C94 H94 0.9500 . ?
C95 C96 1.3900 . ?
C95 H95 0.9500 . ?
C96 H96 0.9500 . ?
Cl2 C97 1.905(5) 5_755 ?
Cl2 C97 1.905(5) . ?
C97 C98 1.3900 . ?
C97 C102 1.3900 . ?
C98 C99 1.3900 . ?
C98 H98 0.9500 . ?
C99 C100 1.3900 . ?
C99 H99 0.9500 . ?
C100 C101 1.3900 . ?
C100 H100 0.9500 . ?
C101 C102 1.3900 . ?
C101 H101 0.9500 . ?
C102 H102 0.9500 . ?

loop_
_platon_squeeze_void_nr
_platon_squeeze_void_average_x
_platon_squeeze_void_average_y
_platon_squeeze_void_average_z
_platon_squeeze_void_volume
_platon_squeeze_void_count_electrons
_platon_squeeze_void_content
1 0.000 0.225 0.250 330 73 ' '
2 0.000 0.671 0.250 9 1 ' '
3 0.000 0.774 0.750 330 73 ' '
4 0.000 0.329 0.750 9 1 ' '
5 0.163 0.649 0.101 335 84 ' '
6 0.163 0.351 0.601 336 84 ' '
7 0.336 0.149 0.399 336 85 ' '
8 0.336 0.851 0.899 335 86 ' '
9 0.500 0.725 0.250 330 73 ' '
10 0.500 0.274 0.750 330 73 ' '
11 0.500 0.171 0.250 9 1 ' '
12 0.500 0.829 0.750 9 1 ' '
13 0.663 0.149 0.101 335 84 ' '
14 0.663 0.851 0.601 336 84 ' '
15 0.836 0.649 0.399 336 85 ' '
16 0.836 0.351 0.899 335 86 ' '
